data_7215216
loop_
_publ_author_name
'Hayward, John J.'
'Gumbau-Brisa, Roger'
'Alberola, Antonio'
'Clarke, Caroline S.'
'Rawson, Jeremy M.'
'Pilkington, Melanie'

_publ_section_title
;
 An unusual single-crystal-to-single-crystal [2 + 2] photocyclisation
 reaction of a TTF-arylnitrile derivative
;
_journal_issue 31
_journal_name_full CrystEngComm
_journal_page_first 7268
_journal_paper_doi 10.1039/C4CE00346B
_journal_volume 16
_journal_year 2014
_chemical_formula_moiety '0.8(C26 H14 N2 S8), 0.4 (C13 H7 N S4)'
_chemical_formula_sum 'C13 H7 N S4'
_chemical_formula_weight 305.44
_chemical_name_systematic
;
 ?
;
_space_group_crystal_system monoclinic
_space_group_IT_number 14
_space_group_name_Hall '-P 2yn'
_space_group_name_H-M_alt 'P 1 21/n 1'
_symmetry_space_group_name_Hall '-P 2yn'
_symmetry_space_group_name_H-M 'P 1 21/n 1'
_atom_sites_solution_hydrogens geom
_audit_creation_method SHELXL-2013
_cell_angle_alpha 90
_cell_angle_beta 95.47(3)
_cell_angle_gamma 90
_cell_formula_units_Z 8
_cell_length_a 11.274(2)
_cell_length_b 8.2761(17)
_cell_length_c 27.958(6)
_cell_measurement_reflns_used 50685
_cell_measurement_temperature 180(2)
_cell_measurement_theta_max 27.48
_cell_measurement_theta_min 1.02
_cell_volume 2596.7(9)
_computing_cell_refinement 'HKL Scalepack (Otwinowski & Minor 1997)'
_computing_data_collection 'Collect (Nonius B.V. 1998)'
_computing_data_reduction
;
 HKL Denzo and Scalepack (Otwinowski & Minor 1997)
;
_computing_publication_material 'SHELXL-97 (Sheldrick 1997)'
_computing_structure_refinement 'SHELXL-97 (Sheldrick 1997)'
_computing_structure_solution 'SIR-92 (Altomare et al. 1994)'
_diffrn_ambient_temperature 180(2)
_diffrn_measured_fraction_theta_full 0.888
_diffrn_measured_fraction_theta_max 0.909
_diffrn_measurement_device_type 'Nonius Kappa CCD'
_diffrn_measurement_method 'thin slice omega and phi scans'
_diffrn_radiation_type MoK\a
_diffrn_radiation_wavelength 0.71073
_diffrn_reflns_av_R_equivalents 0.0630
_diffrn_reflns_av_unetI/netI 0.0537
_diffrn_reflns_Laue_measured_fraction_full 0.888
_diffrn_reflns_Laue_measured_fraction_max 0.909
_diffrn_reflns_limit_h_max 13
_diffrn_reflns_limit_h_min -13
_diffrn_reflns_limit_k_max 9
_diffrn_reflns_limit_k_min -9
_diffrn_reflns_limit_l_max 33
_diffrn_reflns_limit_l_min -32
_diffrn_reflns_number 12885
_diffrn_reflns_point_group_measured_fraction_full 0.888
_diffrn_reflns_point_group_measured_fraction_max 0.909
_diffrn_reflns_theta_full 25.242
_diffrn_reflns_theta_max 25.000
_diffrn_reflns_theta_min 2.864
_diffrn_source 'fine-focus sealed tube'
_exptl_absorpt_coefficient_mu 0.709
_exptl_absorpt_correction_T_max 0.920
_exptl_absorpt_correction_T_min 0.823
_exptl_absorpt_correction_type multi-scan
_exptl_absorpt_process_details
;
multi-scan from symmetry-related equivalents
Sortv (Blessing 1995)
;
_exptl_crystal_colour orange
_exptl_crystal_density_diffrn 1.563
_exptl_crystal_description block
_exptl_crystal_F_000 1248
_exptl_crystal_size_max 0.240
_exptl_crystal_size_mid 0.180
_exptl_crystal_size_min 0.050
_refine_diff_density_max 0.316
_refine_diff_density_min -0.338
_refine_diff_density_rms 0.077
_refine_ls_extinction_coef 0.0027(6)
_refine_ls_extinction_expression Fc^*^=kFc[1+0.001xFc^2^\l^3^/sin(2\q)]^-1/4^
_refine_ls_extinction_method SHELXL
_refine_ls_goodness_of_fit_ref 1.260
_refine_ls_hydrogen_treatment constr
_refine_ls_matrix_type full
_refine_ls_number_parameters 465
_refine_ls_number_reflns 4165
_refine_ls_number_restraints 302
_refine_ls_restrained_S_all 1.223
_refine_ls_R_factor_all 0.1039
_refine_ls_R_factor_gt 0.0869
_refine_ls_shift/su_max 0.002
_refine_ls_shift/su_mean 0.000
_refine_ls_structure_factor_coef Fsqd
_refine_ls_weighting_details 'w=1/[\s^2^(Fo^2^)+14.2266P] where P=(Fo^2^+2Fc^2^)/3'
_refine_ls_weighting_scheme calc
_refine_ls_wR_factor_gt 0.1718
_refine_ls_wR_factor_ref 0.1787
_reflns_Friedel_coverage 0.000
_reflns_number_gt 3460
_reflns_number_total 4165
_reflns_threshold_expression 'I > 2\s(I)'
_cod_data_source_file c4ce00346b2.cif
_cod_data_source_block cmpnd1
_cod_depositor_comments 'Adding full bibliography for 7215216--7215218.cif.'
_cod_database_code 7215216
_shelx_space_group_comment
;
The symmetry employed for this shelxl refinement is uniquely defined
by the following loop, which should always be used as a source of
symmetry information in preference to the above space-group names.
They are only intended as comments.
;
_shelx_estimated_absorpt_t_min 0.848
_shelx_estimated_absorpt_t_max 0.965
_shelxl_version_number 2013-3

loop_
_space_group_symop_operation_xyz
'x, y, z'
'-x+1/2, y+1/2, -z+1/2'
'-x, -y, -z'
'x-1/2, -y-1/2, z-1/2'

loop_
_atom_site_label
_atom_site_type_symbol
_atom_site_fract_x
_atom_site_fract_y
_atom_site_fract_z
_atom_site_U_iso_or_equiv
_atom_site_adp_type
_atom_site_occupancy
_atom_site_site_symmetry_order
_atom_site_calc_flag
_atom_site_refinement_flags_posn
_atom_site_refinement_flags_adp
_atom_site_refinement_flags_occupancy
_atom_site_disorder_assembly
_atom_site_disorder_group
C14 C 0.6636(11) 0.2325(16) 0.0687(4) 0.058(3) Uani 0.8 1 d D U P A 1
H14 H 0.6480 0.1507 0.0451 0.070 Uiso 0.8 1 calc R U P A 1
C15 C 0.7479(11) 0.336(2) 0.0652(4) 0.064(3) Uani 0.8 1 d D U P A 1
H15 H 0.7969 0.3310 0.0394 0.077 Uiso 0.8 1 calc R U P A 1
S7 S 0.5789(3) 0.2451(4) 0.11740(10) 0.0449(7) Uani 0.8 1 d D U P A 1
S8 S 0.7692(3) 0.4858(4) 0.10927(12) 0.0496(8) Uani 0.8 1 d D U P A 1
C16 C 0.6582(8) 0.4129(11) 0.1449(4) 0.0346(19) Uani 0.8 1 d D U P A 1
C17 C 0.6396(8) 0.4711(10) 0.1877(3) 0.0291(18) Uani 0.8 1 d D U P A 1
S3 S 0.5352(4) 0.3849(5) 0.22214(15) 0.0345(9) Uani 0.8 1 d D U P A 1
S5 S 0.7329(3) 0.6187(4) 0.21563(11) 0.0366(7) Uani 0.8 1 d D U P A 1
C19 C 0.5482(7) 0.5256(10) 0.2726(3) 0.0288(16) Uani 0.8 1 d . U P A 1
C18 C 0.6481(8) 0.6522(10) 0.2664(3) 0.0315(17) Uani 0.8 1 d . U P A 1
H18 H 0.7029 0.6599 0.2966 0.038 Uiso 0.8 1 calc R U P A 1
C20 C 0.4646(10) 0.3173(15) 0.3221(4) 0.053(3) Uani 0.8 1 d D U P A 1
H20 H 0.4110 0.2950 0.2946 0.064 Uiso 0.8 1 calc R U P A 1
C23 C 0.4499(9) 0.2391(16) 0.3645(3) 0.054(3) Uani 0.8 1 d D U P A 1
H23 H 0.3908 0.1578 0.3657 0.065 Uiso 0.8 1 calc R U P A 1
C24 C 0.5218(9) 0.2799(14) 0.4055(3) 0.050(2) Uani 0.8 1 d D U P A 1
C25 C 0.6132(9) 0.3902(15) 0.4015(3) 0.055(3) Uani 0.8 1 d D U P A 1
H25 H 0.6658 0.4154 0.4291 0.067 Uiso 0.8 1 calc R U P A 1
C22 C 0.6293(9) 0.4644(14) 0.3579(3) 0.044(3) Uani 0.8 1 d D U P A 1
H22 H 0.6914 0.5407 0.3555 0.053 Uiso 0.8 1 calc R U P A 1
C21 C 0.5534(8) 0.4248(11) 0.3185(3) 0.031(2) Uani 0.8 1 d D U P A 1
C26 C 0.4964(11) 0.2127(18) 0.4513(4) 0.076(4) Uani 0.8 1 d D U P A 1
N1 N 0.4774(13) 0.163(2) 0.4869(3) 0.144(7) Uani 0.8 1 d D U P A 1
C2 C 0.4870(8) 0.6847(11) 0.0494(3) 0.057(2) Uani 0.8 1 d . U P A 1
H2 H 0.5219 0.6922 0.0198 0.068 Uiso 0.8 1 calc R U P A 1
C1 C 0.4016(8) 0.5800(12) 0.0556(3) 0.063(2) Uani 0.8 1 d . U P A 1
H1 H 0.3714 0.5116 0.0299 0.075 Uiso 0.8 1 calc R U P A 1
S4 S 0.53220(18) 0.8081(3) 0.09788(7) 0.0480(5) Uani 0.8 1 d . U P A 1
S6 S 0.34518(19) 0.5686(3) 0.11090(7) 0.0531(6) Uani 0.8 1 d . U P A 1
C3 C 0.4381(6) 0.7217(9) 0.1368(2) 0.0381(15) Uani 0.8 1 d . U P A 1
C4 C 0.4360(6) 0.7647(8) 0.1833(2) 0.0368(15) Uani 0.8 1 d . U P A 1
S1 S 0.3395(9) 0.6776(12) 0.2201(3) 0.0332(13) Uani 0.8 1 d . U P A 1
C6 C 0.4506(7) 0.6748(10) 0.2715(3) 0.0317(16) Uani 0.8 1 d . U P A 1
C5 C 0.5547(8) 0.7944(10) 0.2641(3) 0.0346(18) Uani 0.8 1 d . U P A 1
H5 H 0.5703 0.8659 0.2928 0.041 Uiso 0.8 1 calc R U P A 1
S2 S 0.5280(9) 0.9104(9) 0.2125(3) 0.0365(10) Uani 0.8 1 d . U P A 1
C7 C 0.3859(7) 0.6882(11) 0.3168(3) 0.0335(18) Uani 0.8 1 d D U P A 1
C8 C 0.2799(8) 0.6090(12) 0.3207(3) 0.047(3) Uani 0.8 1 d D U P A 1
H8 H 0.2405 0.5594 0.2930 0.057 Uiso 0.8 1 calc R U P A 1
C9 C 0.2289(9) 0.5994(13) 0.3637(3) 0.046(3) Uani 0.8 1 d D U P A 1
H9 H 0.1560 0.5432 0.3656 0.055 Uiso 0.8 1 calc R U P A 1
C10 C 0.2868(10) 0.6739(15) 0.4040(4) 0.043(3) Uani 0.8 1 d D U P A 1
C11 C 0.3895(9) 0.7578(16) 0.4015(4) 0.056(3) Uani 0.8 1 d D U P A 1
H11 H 0.4260 0.8130 0.4288 0.068 Uiso 0.8 1 calc R U P A 1
C12 C 0.4402(9) 0.7610(14) 0.3581(3) 0.047(3) Uani 0.8 1 d D U P A 1
H12 H 0.5142 0.8147 0.3565 0.057 Uiso 0.8 1 calc R U P A 1
C13 C 0.2345(12) 0.662(2) 0.4500(4) 0.052(3) Uani 0.8 1 d D U P A 1
N2 N 0.1950(13) 0.643(2) 0.4854(4) 0.075(4) Uani 0.8 1 d D U P A 1
C14A C 0.672(4) 0.180(5) 0.0571(14) 0.050(14) Uiso 0.2 1 d D . P B 2
H14A H 0.6616 0.0845 0.0382 0.060 Uiso 0.2 1 calc R U P B 2
C15A C 0.751(3) 0.286(4) 0.0487(12) 0.039(11) Uiso 0.2 1 d D . P B 2
H15A H 0.8008 0.2694 0.0236 0.047 Uiso 0.2 1 calc R U P B 2
S7A S 0.5865(16) 0.218(2) 0.1038(5) 0.0449(7) Uani 0.2 1 d D . P B 2
S8A S 0.7653(10) 0.4597(18) 0.0842(5) 0.052(4) Uani 0.2 1 d D . P B 2
C16A C 0.669(3) 0.390(4) 0.1273(9) 0.026(10) Uiso 0.2 1 d D . P B 2
C17A C 0.663(3) 0.445(3) 0.1716(8) 0.016(8) Uiso 0.2 1 d D . P B 2
S3A S 0.5666(14) 0.3649(19) 0.2100(5) 0.030(3) Uani 0.2 1 d D . P B 2
S5A S 0.7459(10) 0.6140(14) 0.1934(4) 0.032(3) Uani 0.2 1 d D . P B 2
C19A C 0.624(3) 0.472(4) 0.2610(10) 0.024(6) Uiso 0.2 1 d . . P B 2
C18A C 0.705(4) 0.584(5) 0.2542(14) 0.044(9) Uiso 0.2 1 d . . P B 2
H18A H 0.7401 0.6465 0.2802 0.053 Uiso 0.2 1 calc R U P B 2
C20A C 0.484(3) 0.343(5) 0.3118(11) 0.034(11) Uiso 0.2 1 d D U P B 2
H20A H 0.4432 0.2974 0.2836 0.041 Uiso 0.2 1 calc R U P B 2
C23A C 0.445(3) 0.307(5) 0.3555(9) 0.050(12) Uiso 0.2 1 d D U P B 2
H23A H 0.3768 0.2400 0.3571 0.060 Uiso 0.2 1 calc R U P B 2
C24A C 0.503(3) 0.367(5) 0.3973(10) 0.057(11) Uiso 0.2 1 d D U P B 2
C25A C 0.602(3) 0.464(5) 0.3932(11) 0.048(12) Uiso 0.2 1 d D U P B 2
H25A H 0.6467 0.5025 0.4215 0.058 Uiso 0.2 1 calc R U P B 2
C22A C 0.637(4) 0.505(5) 0.3484(13) 0.073(17) Uiso 0.2 1 d D U P B 2
H22A H 0.7023 0.5766 0.3460 0.088 Uiso 0.2 1 calc R U P B 2
C21A C 0.578(3) 0.441(4) 0.3075(11) 0.024(10) Uiso 0.2 1 d D U P B 2
C26A C 0.462(3) 0.328(5) 0.4434(10) 0.056(10) Uiso 0.2 1 d D U P B 2
N1A N 0.432(4) 0.302(6) 0.4797(11) 0.094(15) Uiso 0.2 1 d D U P B 2
C2A C 0.4870(8) 0.6847(11) 0.0494(3) 0.057(2) Uani 0.2 1 d . U P C 2
H2A H 0.5219 0.6922 0.0198 0.068 Uiso 0.2 1 calc R U P C 2
C1A C 0.4016(8) 0.5800(12) 0.0556(3) 0.063(2) Uani 0.2 1 d . U P C 2
H1A H 0.3714 0.5116 0.0299 0.075 Uiso 0.2 1 calc R U P C 2
S4A S 0.53220(18) 0.8081(3) 0.09788(7) 0.0480(5) Uani 0.2 1 d . U P C 2
S6A S 0.34518(19) 0.5686(3) 0.11090(7) 0.0531(6) Uani 0.2 1 d . U P C 2
C3A C 0.4381(6) 0.7217(9) 0.1368(2) 0.0381(15) Uani 0.2 1 d . U P C 2
C4A C 0.4360(6) 0.7647(8) 0.1833(2) 0.0368(15) Uani 0.2 1 d . U P C 2
S1A S 0.350(4) 0.680(6) 0.2313(11) 0.043(8) Uani 0.2 1 d . U P C 2
C6A C 0.402(3) 0.789(4) 0.2806(12) 0.037(8) Uiso 0.2 1 d . . P C 2
C5A C 0.482(3) 0.906(4) 0.2720(10) 0.025(6) Uiso 0.2 1 d . . P C 2
H5A H 0.5122 0.9753 0.2975 0.030 Uiso 0.2 1 calc R U P C 2
S2A S 0.535(4) 0.935(5) 0.2076(16) 0.0365(10) Uani 0.2 1 d . U P C 2
C7A C 0.357(2) 0.755(3) 0.3272(8) 0.012(6) Uiso 0.2 1 d D U P C 2
C8A C 0.255(2) 0.666(3) 0.3288(10) 0.030(9) Uiso 0.2 1 d D U P C 2
H8A H 0.2150 0.6268 0.2997 0.036 Uiso 0.2 1 calc R U P C 2
C9A C 0.210(3) 0.633(4) 0.3717(9) 0.031(11) Uiso 0.2 1 d D U P C 2
H9A H 0.1387 0.5718 0.3722 0.037 Uiso 0.2 1 calc R U P C 2
C10A C 0.269(3) 0.690(5) 0.4145(10) 0.020(10) Uiso 0.2 1 d D U P C 2
C11A C 0.369(3) 0.780(5) 0.4140(10) 0.045(12) Uiso 0.2 1 d D U P C 2
H11A H 0.4072 0.8238 0.4430 0.054 Uiso 0.2 1 calc R U P C 2
C12A C 0.415(3) 0.809(4) 0.3706(10) 0.035(10) Uiso 0.2 1 d D U P C 2
H12A H 0.4878 0.8661 0.3704 0.041 Uiso 0.2 1 calc R U P C 2
C13A C 0.218(5) 0.655(8) 0.4597(14) 0.056(16) Uiso 0.2 1 d D U P C 2
N2A N 0.181(5) 0.625(7) 0.4947(12) 0.058(16) Uiso 0.2 1 d D U P C 2

loop_
_atom_site_aniso_label
_atom_site_aniso_U_11
_atom_site_aniso_U_22
_atom_site_aniso_U_33
_atom_site_aniso_U_23
_atom_site_aniso_U_13
_atom_site_aniso_U_12
C14 0.076(8) 0.074(8) 0.026(5) -0.008(5) 0.011(5) 0.025(6)
C15 0.074(8) 0.095(10) 0.027(6) 0.007(6) 0.023(5) 0.023(6)
S7 0.0581(15) 0.0431(17) 0.034(2) -0.0088(12) 0.0093(14) 0.0071(13)
S8 0.0448(16) 0.0633(19) 0.0433(18) 0.0173(17) 0.0181(15) 0.0142(13)
C16 0.036(5) 0.038(5) 0.030(5) 0.003(4) 0.006(4) 0.010(4)
C17 0.032(5) 0.028(5) 0.027(4) 0.007(3) 0.008(3) 0.003(4)
S3 0.046(2) 0.0298(16) 0.0298(19) -0.0038(12) 0.0136(13) -0.0086(15)
S5 0.0343(14) 0.0349(13) 0.0419(18) 0.0032(15) 0.0098(14) -0.0060(10)
C19 0.033(4) 0.028(4) 0.026(4) -0.003(3) 0.005(3) 0.001(3)
C18 0.033(4) 0.035(4) 0.025(4) 0.004(3) -0.001(3) -0.004(3)
C20 0.048(7) 0.066(8) 0.042(6) 0.018(5) -0.008(5) -0.022(5)
C23 0.038(6) 0.073(8) 0.052(5) 0.022(5) 0.010(4) -0.015(5)
C24 0.049(6) 0.065(7) 0.037(4) 0.014(4) 0.012(4) 0.006(5)
C25 0.063(7) 0.069(8) 0.032(5) 0.011(5) -0.003(4) -0.006(5)
C22 0.057(7) 0.045(6) 0.029(5) 0.004(4) -0.004(4) -0.017(5)
C21 0.038(6) 0.031(5) 0.025(4) 0.002(3) 0.007(4) 0.003(4)
C26 0.090(9) 0.095(10) 0.044(5) 0.009(6) 0.014(5) -0.017(8)
N1 0.167(13) 0.220(19) 0.045(6) 0.039(8) 0.011(7) -0.070(13)
C2 0.079(6) 0.054(5) 0.037(4) 0.000(3) 0.008(3) 0.016(4)
C1 0.074(6) 0.065(6) 0.049(4) -0.009(4) 0.002(4) 0.005(4)
S4 0.0534(13) 0.0461(12) 0.0463(11) 0.0029(9) 0.0141(8) 0.0048(10)
S6 0.0481(13) 0.0524(13) 0.0595(13) -0.0159(10) 0.0094(9) -0.0012(10)
C3 0.035(4) 0.040(4) 0.039(3) 0.004(3) 0.005(3) 0.006(3)
C4 0.038(4) 0.032(4) 0.041(3) 0.002(3) 0.003(3) 0.003(3)
S1 0.0299(18) 0.038(2) 0.031(3) 0.001(2) 0.000(2) 0.0010(16)
C6 0.035(4) 0.032(4) 0.028(4) -0.004(3) 0.002(3) -0.005(3)
C5 0.047(5) 0.029(4) 0.028(4) -0.004(3) 0.004(3) -0.007(3)
S2 0.0467(18) 0.025(3) 0.039(2) 0.0120(16) 0.0091(15) -0.0056(19)
C7 0.038(5) 0.032(5) 0.032(4) -0.001(3) 0.006(3) 0.006(4)
C8 0.050(6) 0.056(7) 0.036(5) -0.013(5) 0.008(4) -0.022(5)
C9 0.042(6) 0.050(7) 0.048(5) -0.010(5) 0.017(4) -0.007(5)
C10 0.047(6) 0.047(7) 0.038(5) -0.006(5) 0.017(4) 0.008(5)
C11 0.051(6) 0.086(9) 0.035(5) -0.028(6) 0.012(5) -0.010(5)
C12 0.040(6) 0.059(7) 0.045(5) -0.014(5) 0.012(4) -0.017(5)
C13 0.043(7) 0.071(8) 0.042(5) -0.006(6) 0.009(5) 0.004(5)
N2 0.077(8) 0.108(11) 0.042(6) -0.003(6) 0.028(5) 0.014(7)
S7A 0.0581(15) 0.0431(17) 0.034(2) -0.0088(12) 0.0093(14) 0.0071(13)
S8A 0.051(7) 0.077(10) 0.029(6) 0.028(7) 0.013(6) 0.008(6)
S3A 0.033(8) 0.030(6) 0.027(8) -0.008(5) 0.003(5) -0.009(5)
S5A 0.031(5) 0.033(5) 0.031(6) 0.008(5) 0.006(5) -0.008(4)
C2A 0.079(6) 0.054(5) 0.037(4) 0.000(3) 0.008(3) 0.016(4)
C1A 0.074(6) 0.065(6) 0.049(4) -0.009(4) 0.002(4) 0.005(4)
S4A 0.0534(13) 0.0461(12) 0.0463(11) 0.0029(9) 0.0141(8) 0.0048(10)
S6A 0.0481(13) 0.0524(13) 0.0595(13) -0.0159(10) 0.0094(9) -0.0012(10)
C3A 0.035(4) 0.040(4) 0.039(3) 0.004(3) 0.005(3) 0.006(3)
C4A 0.038(4) 0.032(4) 0.041(3) 0.002(3) 0.003(3) 0.003(3)
S1A 0.033(12) 0.059(11) 0.038(13) -0.016(10) 0.011(11) -0.021(9)
S2A 0.0467(18) 0.025(3) 0.039(2) 0.0120(16) 0.0091(15) -0.0056(19)

loop_
_atom_type_symbol
_atom_type_description
_atom_type_scat_dispersion_real
_atom_type_scat_dispersion_imag
_atom_type_scat_source
C C 0.0033 0.0016 'International Tables Vol C Tables 4.2.6.8 and 6.1.1.4'
H H 0.0000 0.0000 'International Tables Vol C Tables 4.2.6.8 and 6.1.1.4'
N N 0.0061 0.0033 'International Tables Vol C Tables 4.2.6.8 and 6.1.1.4'
S S 0.1246 0.1234 'International Tables Vol C Tables 4.2.6.8 and 6.1.1.4'

loop_
_geom_angle_atom_site_label_1
_geom_angle_atom_site_label_2
_geom_angle_atom_site_label_3
_geom_angle
C15 C14 S7 118.9(11)
C15 C14 H14 120.5
S7 C14 H14 120.5
C14 C15 S8 118.0(10)
C14 C15 H15 121.0
S8 C15 H15 121.0
C14 S7 C16 95.4(5)
C15 S8 C16 95.6(5)
C17 C16 S8 124.2(7)
C17 C16 S7 123.7(7)
S8 C16 S7 112.0(6)
C16 C17 S3 121.6(6)
C16 C17 S5 121.2(7)
S3 C17 S5 116.6(6)
C17 S3 C19 99.1(4)
C17 S5 C18 96.8(4)
C21 C19 C18 119.3(7)
C21 C19 C6 113.2(6)
C18 C19 C6 89.0(6)
C21 C19 S3 107.2(6)
C18 C19 S3 110.4(5)
C6 C19 S3 117.4(5)
C19 C18 C5 91.1(6)
C19 C18 S5 115.2(6)
C5 C18 S5 119.0(5)
C19 C18 H18 110.1
C5 C18 H18 110.1
S5 C18 H18 110.1
C21 C20 C23 121.7(8)
C21 C20 H20 119.2
C23 C20 H20 119.2
C20 C23 C24 119.4(10)
C20 C23 H23 120.3
C24 C23 H23 120.3
C23 C24 C25 118.4(9)
C23 C24 C26 119.3(10)
C25 C24 C26 122.2(9)
C24 C25 C22 121.3(8)
C24 C25 H25 119.4
C22 C25 H25 119.4
C21 C22 C25 118.4(10)
C21 C22 H22 120.8
C25 C22 H22 120.8
C20 C21 C22 120.6(10)
C20 C21 C19 116.9(8)
C22 C21 C19 121.1(9)
N1 C26 C24 179.0(16)
C1 C2 S4 116.6(6)
C1 C2 H2 121.7
S4 C2 H2 121.7
C2 C1 S6 119.2(7)
C2 C1 H1 120.4
S6 C1 H1 120.4
C2 S4 C3 95.5(4)
C1 S6 C3 94.3(4)
C4 C3 S4 124.1(6)
C4 C3 S6 121.5(5)
S4 C3 S6 114.3(4)
C3 C4 S1 122.3(7)
C3 C4 S2 124.7(6)
S1 C4 S2 113.0(6)
C4 S1 C6 92.9(6)
C7 C6 C5 119.3(7)
C7 C6 C19 114.3(6)
C5 C6 C19 88.2(6)
C7 C6 S1 107.9(6)
C5 C6 S1 110.9(6)
C19 C6 S1 115.6(6)
C6 C5 C18 91.7(6)
C6 C5 S2 112.9(6)
C18 C5 S2 120.6(7)
C6 C5 H5 110.1
C18 C5 H5 110.1
S2 C5 H5 110.1
C5 S2 C4 93.1(4)
C8 C7 C12 117.3(8)
C8 C7 C6 121.2(7)
C12 C7 C6 120.8(8)
C7 C8 C9 122.1(8)
C7 C8 H8 118.9
C9 C8 H8 118.9
C8 C9 C10 118.5(9)
C8 C9 H9 120.8
C10 C9 H9 120.8
C11 C10 C9 121.4(10)
C11 C10 C13 119.6(9)
C9 C10 C13 119.0(9)
C10 C11 C12 118.6(9)
C10 C11 H11 120.7
C12 C11 H11 120.7
C7 C12 C11 122.0(8)
C7 C12 H12 119.0
C11 C12 H12 119.0
N2 C13 C10 175.5(16)
C15A C14A S7A 118(2)
C15A C14A H14A 121.2
S7A C14A H14A 121.2
C14A C15A S8A 119(2)
C14A C15A H15A 120.5
S8A C15A H15A 120.5
C14A S7A C16A 96.4(12)
C15A S8A C16A 95.0(12)
C17A C16A S8A 127.1(16)
C17A C16A S7A 123.0(15)
S8A C16A S7A 109.7(12)
C16A C17A S3A 122.3(14)
C16A C17A S5A 121.8(15)
S3A C17A S5A 115.8(13)
C17A S3A C19A 95.8(14)
C17A S5A C18A 92.4(15)
C18A C19A C21A 124(3)
C18A C19A S3A 116(3)
C21A C19A S3A 120(2)
C19A C18A S5A 118(3)
C19A C18A H18A 120.9
S5A C18A H18A 120.9
C21A C20A C23A 122(2)
C21A C20A H20A 119.0
C23A C20A H20A 119.0
C20A C23A C24A 121(2)
C20A C23A H23A 119.7
C24A C23A H23A 119.7
C23A C24A C25A 118(2)
C23A C24A C26A 120(2)
C25A C24A C26A 122(2)
C24A C25A C22A 121(2)
C24A C25A H25A 119.5
C22A C25A H25A 119.5
C21A C22A C25A 120(2)
C21A C22A H22A 120.1
C25A C22A H22A 120.1
C20A C21A C22A 119(2)
C20A C21A C19A 122(3)
C22A C21A C19A 119(3)
N1A C26A C24A 178(4)
C5A C6A C7A 125(3)
C5A C6A S1A 115(3)
C7A C6A S1A 120(3)
C6A C5A S2A 121(3)
C6A C5A H5A 119.7
S2A C5A H5A 119.7
C8A C7A C12A 118.1(19)
C8A C7A C6A 119(2)
C12A C7A C6A 122(2)
C7A C8A C9A 121(2)
C7A C8A H8A 119.4
C9A C8A H8A 119.4
C8A C9A C10A 120(2)
C8A C9A H9A 120.2
C10A C9A H9A 120.2
C11A C10A C9A 121(2)
C11A C10A C13A 121(2)
C9A C10A C13A 119(2)
C10A C11A C12A 119(2)
C10A C11A H11A 120.6
C12A C11A H11A 120.6
C11A C12A C7A 122(2)
C11A C12A H12A 119.1
C7A C12A H12A 119.1
N2A C13A C10A 179(7)

loop_
_geom_bond_atom_site_label_1
_geom_bond_atom_site_label_2
_geom_bond_distance
C14 C15 1.290(15)
C14 S7 1.739(10)
C14 H14 0.9500
C15 S8 1.749(15)
C15 H15 0.9500
S7 C16 1.785(10)
S8 C16 1.778(9)
C16 C17 1.325(14)
C17 S3 1.744(9)
C17 S5 1.748(8)
S3 C19 1.824(8)
S5 C18 1.806(9)
C19 C21 1.528(12)
C19 C18 1.561(11)
C19 C6 1.652(11)
C18 C5 1.576(12)
C18 H18 1.0000
C20 C21 1.350(13)
C20 C23 1.376(14)
C20 H20 0.9500
C23 C24 1.379(12)
C23 H23 0.9500
C24 C25 1.389(13)
C24 C26 1.450(13)
C25 C22 1.392(13)
C25 H25 0.9500
C22 C21 1.368(10)
C22 H22 0.9500
C26 N1 1.117(13)
C2 C1 1.319(12)
C2 S4 1.735(8)
C2 H2 0.9500
C1 S6 1.731(9)
C1 H1 0.9500
S4 C3 1.744(7)
S6 C3 1.757(8)
C3 C4 1.349(9)
C4 S1 1.726(11)
C4 S2 1.742(12)
S1 C6 1.815(12)
C6 C7 1.525(11)
C6 C5 1.565(11)
C5 S2 1.735(10)
C5 H5 1.0000
C7 C8 1.376(11)
C7 C12 1.390(12)
C8 C9 1.382(11)
C8 H8 0.9500
C9 C10 1.392(12)
C9 H9 0.9500
C10 C11 1.358(12)
C10 C13 1.468(15)
C11 C12 1.391(12)
C11 H11 0.9500
C12 H12 0.9500
C13 N2 1.134(14)
C14A C15A 1.28(2)
C14A S7A 1.73(2)
C14A H14A 0.9500
C15A S8A 1.75(2)
C15A H15A 0.9500
S7A C16A 1.795(18)
S8A C16A 1.790(18)
C16A C17A 1.33(2)
C17A S3A 1.736(19)
C17A S5A 1.753(17)
S3A C19A 1.75(3)
S5A C18A 1.82(4)
C19A C18A 1.32(5)
C19A C21A 1.47(4)
C18A H18A 0.9500
C20A C21A 1.35(2)
C20A C23A 1.37(2)
C20A H20A 0.9500
C23A C24A 1.38(2)
C23A H23A 0.9500
C24A C25A 1.39(2)
C24A C26A 1.45(2)
C25A C22A 1.39(2)
C25A H25A 0.9500
C22A C21A 1.37(2)
C22A H22A 0.9500
C26A N1A 1.12(2)
S1A C6A 1.70(5)
C6A C5A 1.36(4)
C6A C7A 1.47(4)
C5A S2A 1.97(5)
C5A H5A 0.9500
C7A C8A 1.365(19)
C7A C12A 1.40(2)
C8A C9A 1.377(19)
C8A H8A 0.9500
C9A C10A 1.395(19)
C9A H9A 0.9500
C10A C11A 1.356(19)
C10A C13A 1.46(2)
C11A C12A 1.38(2)
C11A H11A 0.9500
C12A H12A 0.9500
C13A N2A 1.13(2)
